data_2224045
loop_
_publ_author_name
'Chen, Juan'

_publ_section_title
Dichloridobis{<i>N</i>-[(dimethylamino)dimethylsilyl]-2,6-dimethylanilido-\k^2^<i>N</i>,<i>N</i>'}zirconium(IV)
_journal_coeditor_code VM2005
_journal_issue 11
_journal_name_full 'Acta Crystallographica Section E'
_journal_page_first m1307
_journal_paper_doi 10.1107/S1600536809039804
_journal_volume 65
_journal_year 2009
_chemical_formula_iupac '[Zr (C12 H21 N2 Si1)2 Cl2]'
_chemical_formula_moiety 'C24 H42 Cl2 N4 Si2 Zr'
_chemical_formula_sum 'C24 H42 Cl2 N4 Si2 Zr'
_chemical_formula_weight 604.92
_chemical_name_systematic
;
Dichloridobis{<i>N</i>-[(dimethylamino)dimethylsilyl]-2,6-dimethylanilido-
\k^2^<i>N</i>,<i>N</i>'}zirconium(IV)
;
_space_group_IT_number 15
_symmetry_cell_setting monoclinic
_symmetry_space_group_name_Hall '-C 2yc'
_symmetry_space_group_name_H-M 'C 1 2/c 1'
_atom_sites_solution_hydrogens geom
_atom_sites_solution_primary direct
_atom_sites_solution_secondary difmap
_audit_creation_method SHELXL-97
_cell_angle_alpha 90.00
_cell_angle_beta 112.234(4)
_cell_angle_gamma 90.00
_cell_formula_units_Z 4
_cell_length_a 16.179(2)
_cell_length_b 10.257(2)
_cell_length_c 18.779(4)
_cell_measurement_reflns_used 3803
_cell_measurement_temperature 203(2)
_cell_measurement_theta_max 27.073
_cell_measurement_theta_min 2.344
_cell_volume 2884.6(9)
_computing_cell_refinement 'SAINT (Bruker, 2000)'
_computing_data_collection 'SMART (Bruker, 2000)'
_computing_data_reduction 'SAINT (Bruker, 2000)'
_computing_molecular_graphics 'SHELXTL/PC (Sheldrick, 2008)'
_computing_publication_material 'SHELXL97 (Sheldrick, 2008)'
_computing_structure_refinement 'SHELXL97 (Sheldrick, 2008)'
_computing_structure_solution 'SHELXS97 (Sheldrick, 2008)'
_diffrn_ambient_temperature 203(2)
_diffrn_measured_fraction_theta_full 0.997
_diffrn_measured_fraction_theta_max 0.997
_diffrn_measurement_device_type 'Bruker SMART area-detector'
_diffrn_measurement_method '\f and \w'
_diffrn_radiation_monochromator graphite
_diffrn_radiation_source 'fine-focus sealed tube'
_diffrn_radiation_type MoK\a
_diffrn_radiation_wavelength 0.71073
_diffrn_reflns_av_R_equivalents 0.0270
_diffrn_reflns_av_sigmaI/netI 0.0350
_diffrn_reflns_limit_h_max 19
_diffrn_reflns_limit_h_min -19
_diffrn_reflns_limit_k_max 12
_diffrn_reflns_limit_k_min -12
_diffrn_reflns_limit_l_max 22
_diffrn_reflns_limit_l_min -18
_diffrn_reflns_number 6014
_diffrn_reflns_theta_full 25.01
_diffrn_reflns_theta_max 25.01
_diffrn_reflns_theta_min 2.34
_diffrn_standards_decay_% 2.39
_exptl_absorpt_coefficient_mu 0.669
_exptl_absorpt_correction_T_max 0.8778
_exptl_absorpt_correction_T_min 0.7572
_exptl_absorpt_correction_type multi-scan
_exptl_absorpt_process_details '(SADABS; Sheldrick, 1996)'
_exptl_crystal_colour Colorless
_exptl_crystal_density_diffrn 1.393
_exptl_crystal_density_method 'not measured'
_exptl_crystal_description Block
_exptl_crystal_F_000 1264
_exptl_crystal_size_max 0.20
_exptl_crystal_size_mid 0.20
_exptl_crystal_size_min 0.20
_refine_diff_density_max 0.523
_refine_diff_density_min -0.532
_refine_ls_extinction_method none
_refine_ls_goodness_of_fit_ref 1.198
_refine_ls_hydrogen_treatment constr
_refine_ls_matrix_type full
_refine_ls_number_parameters 151
_refine_ls_number_reflns 2548
_refine_ls_number_restraints 0
_refine_ls_restrained_S_all 1.198
_refine_ls_R_factor_all 0.0506
_refine_ls_R_factor_gt 0.0483
_refine_ls_shift/su_max 0.000
_refine_ls_shift/su_mean 0.000
_refine_ls_structure_factor_coef Fsqd
_refine_ls_weighting_details 'calc w=1/[\s^2^(Fo^2^)+(0.0465P)^2^+9.9576P] where P=(Fo^2^+2Fc^2^)/3'
_refine_ls_weighting_scheme calc
_refine_ls_wR_factor_gt 0.1188
_refine_ls_wR_factor_ref 0.1202
_reflns_number_gt 2448
_reflns_number_total 2548
_reflns_threshold_expression I>2\s(I)
_cod_data_source_file vm2005.cif
_cod_data_source_block I
_cod_depositor_comments
;
The following automatic conversions were performed:
'_symmetry_cell_setting' value 'Monoclinic' changed to 'monoclinic'
according to '/home/saulius/struct/CIF-dictionaries/cif_core.dic'
dictionary named 'cif_core.dic' version 2.4.1 from
2010-06-29.

'_exptl_absorpt_correction_type' value 'Multi-scan' changed
to 'multi-scan' according to
'/home/saulius/struct/CIF-dictionaries/cif_core.dic' dictionary named
'cif_core.dic' version 2.4.1 from 2010-06-29.

Automatic conversion script
Id: cif_fix_enum 1527 2010-12-29 10:47:43Z saulius 

The following automatic conversions were performed:

'_symmetry_cell_setting' value 'Monoclinic' changed to 'monoclinic'
according to /home/saulius/struct/CIF-dictionaries/cif_core.dic
dictionary named 'cif_core.dic' version 2.4.1 from
2010-06-29.

'_exptl_absorpt_correction_type' value 'Multi-scan'
changed to 'multi-scan' according to
/home/saulius/struct/CIF-dictionaries/cif_core.dic dictionary named
'cif_core.dic' version 2.4.1 from 2010-06-29.

Automatic conversion script
Id: cif_fix_values 1715 2011-07-08 13:25:40Z adriana 
;
_cod_original_sg_symbol_H-M 'C 2/c'
_cod_database_code 2224045
_cod_database_fobs_code 2224045

loop_
_symmetry_equiv_pos_as_xyz
'x, y, z'
'-x, y, -z+1/2'
'x+1/2, y+1/2, z'
'-x+1/2, y+1/2, -z+1/2'
'-x, -y, -z'
'x, -y, z-1/2'
'-x+1/2, -y+1/2, -z'
'x+1/2, -y+1/2, z-1/2'

loop_
_atom_site_type_symbol
_atom_site_label
_atom_site_fract_x
_atom_site_fract_y
_atom_site_fract_z
_atom_site_U_iso_or_equiv
_atom_site_adp_type
_atom_site_calc_flag
_atom_site_refinement_flags
_atom_site_occupancy
_atom_site_disorder_assembly
_atom_site_disorder_group
Zr Zr1 0.0000 0.26497(5) 0.2500 0.02462(18) Uani d S 1 . .
Si Si1 -0.03902(7) 0.19837(11) 0.39184(6) 0.0297(3) Uani d . 1 . .
Cl Cl1 -0.10371(7) 0.42525(10) 0.16362(7) 0.0427(3) Uani d . 1 . .
N N1 0.01144(19) 0.1249(3) 0.33620(17) 0.0249(7) Uani d . 1 . .
N N2 -0.0992(2) 0.3112(3) 0.3175(2) 0.0337(8) Uani d . 1 . .
C C1 0.0574(2) 0.0027(3) 0.3583(2) 0.0236(8) Uani d . 1 . .
C C2 0.1508(2) -0.0007(4) 0.3993(2) 0.0278(8) Uani d . 1 . .
C C3 0.1939(3) -0.1203(4) 0.4175(2) 0.0325(9) Uani d . 1 . .
H H3A 0.2562 -0.1222 0.4439 0.039 Uiso calc R 1 . .
C C4 0.1478(3) -0.2359(4) 0.3977(2) 0.0345(9) Uani d . 1 . .
H H4A 0.1782 -0.3159 0.4099 0.041 Uiso calc R 1 . .
C C5 0.0562(3) -0.2329(4) 0.3598(2) 0.0330(9) Uani d . 1 . .
H H5A 0.0245 -0.3118 0.3468 0.040 Uiso calc R 1 . .
C C6 0.0100(2) -0.1158(4) 0.3404(2) 0.0265(8) Uani d . 1 . .
C C7 0.2058(3) 0.1209(4) 0.4260(3) 0.0416(11) Uani d . 1 . .
H H7A 0.2680 0.0974 0.4527 0.062 Uiso calc R 1 . .
H H7B 0.1851 0.1688 0.4607 0.062 Uiso calc R 1 . .
H H7C 0.1998 0.1750 0.3820 0.062 Uiso calc R 1 . .
C C8 -0.0900(2) -0.1221(4) 0.3002(2) 0.0314(9) Uani d . 1 . .
H H8A -0.1059 -0.1936 0.2636 0.047 Uiso calc R 1 . .
H H8B -0.1118 -0.0409 0.2731 0.047 Uiso calc R 1 . .
H H8C -0.1169 -0.1360 0.3378 0.047 Uiso calc R 1 . .
C C9 -0.1136(3) 0.0973(4) 0.4237(3) 0.0404(10) Uani d . 1 . .
H H9A -0.0987 0.1103 0.4783 0.061 Uiso calc R 1 . .
H H9B -0.1059 0.0061 0.4140 0.061 Uiso calc R 1 . .
H H9C -0.1752 0.1225 0.3955 0.061 Uiso calc R 1 . .
C C10 0.0358(3) 0.2854(5) 0.4793(3) 0.0458(11) Uani d . 1 . .
H H10A 0.0207 0.2609 0.5229 0.069 Uiso calc R 1 . .
H H10B 0.0284 0.3787 0.4711 0.069 Uiso calc R 1 . .
H H10C 0.0974 0.2618 0.4897 0.069 Uiso calc R 1 . .
C C11 -0.1893(3) 0.2614(5) 0.2688(3) 0.0478(12) Uani d . 1 . .
H H11A -0.2305 0.2784 0.2941 0.072 Uiso calc R 1 . .
H H11D -0.1860 0.1683 0.2613 0.072 Uiso calc R 1 . .
H H11C -0.2100 0.3051 0.2194 0.072 Uiso calc R 1 . .
C C12 -0.1088(4) 0.4470(5) 0.3400(3) 0.0536(13) Uani d . 1 . .
H H12B -0.1503 0.4492 0.3661 0.080 Uiso calc R 1 . .
H H12C -0.1312 0.5013 0.2944 0.080 Uiso calc R 1 . .
H H12A -0.0511 0.4794 0.3742 0.080 Uiso calc R 1 . .

loop_
_atom_site_aniso_label
_atom_site_aniso_U_11
_atom_site_aniso_U_22
_atom_site_aniso_U_33
_atom_site_aniso_U_12
_atom_site_aniso_U_13
_atom_site_aniso_U_23
Zr1 0.0262(3) 0.0198(3) 0.0309(3) 0.000 0.0142(2) 0.000
Si1 0.0310(6) 0.0305(6) 0.0303(6) 0.0019(4) 0.0148(5) -0.0011(4)
Cl1 0.0491(6) 0.0310(6) 0.0538(7) 0.0120(5) 0.0259(6) 0.0139(5)
N1 0.0206(15) 0.0262(17) 0.0273(17) 0.0006(12) 0.0086(13) -0.0026(13)
N2 0.0347(19) 0.0300(19) 0.041(2) 0.0072(15) 0.0194(16) 0.0046(15)
C1 0.0258(18) 0.0221(19) 0.0225(18) 0.0028(15) 0.0086(15) -0.0003(15)
C2 0.0254(19) 0.033(2) 0.025(2) -0.0016(16) 0.0107(16) -0.0034(16)
C3 0.028(2) 0.043(2) 0.026(2) 0.0095(18) 0.0101(17) 0.0027(18)
C4 0.040(2) 0.032(2) 0.033(2) 0.0104(18) 0.0139(19) 0.0052(18)
C5 0.041(2) 0.026(2) 0.033(2) -0.0030(18) 0.0150(19) 0.0014(17)
C6 0.0272(19) 0.032(2) 0.0221(19) -0.0027(16) 0.0113(16) -0.0016(16)
C7 0.026(2) 0.043(3) 0.047(3) -0.0042(19) 0.0039(19) -0.006(2)
C8 0.028(2) 0.035(2) 0.032(2) -0.0067(17) 0.0127(18) -0.0042(17)
C9 0.047(3) 0.042(3) 0.041(3) 0.002(2) 0.027(2) 0.002(2)
C10 0.053(3) 0.050(3) 0.034(2) -0.005(2) 0.017(2) -0.012(2)
C11 0.031(2) 0.060(3) 0.052(3) 0.009(2) 0.016(2) 0.019(2)
C12 0.072(3) 0.039(3) 0.073(4) 0.017(2) 0.053(3) 0.006(2)

loop_
_atom_type_symbol
_atom_type_description
_atom_type_scat_dispersion_real
_atom_type_scat_dispersion_imag
_atom_type_scat_source
C C 0.0033 0.0016 'International Tables Vol C Tables 4.2.6.8 and 6.1.1.4'
H H 0.0000 0.0000 'International Tables Vol C Tables 4.2.6.8 and 6.1.1.4'
N N 0.0061 0.0033 'International Tables Vol C Tables 4.2.6.8 and 6.1.1.4'
Si Si 0.0817 0.0704 'International Tables Vol C Tables 4.2.6.8 and 6.1.1.4'
Zr Zr -2.9673 0.5597 'International Tables Vol C Tables 4.2.6.8 and 6.1.1.4'
Cl Cl 0.1484 0.1585 'International Tables Vol C Tables 4.2.6.8 and 6.1.1.4'

loop_
_geom_angle_atom_site_label_1
_geom_angle_atom_site_label_2
_geom_angle_atom_site_label_3
_geom_angle_site_symmetry_1
_geom_angle_site_symmetry_3
_geom_angle
_geom_angle_publ_flag
N1 Zr1 N1 2 . 94.65(16) ?
N1 Zr1 N2 2 2 67.63(11) ?
N1 Zr1 N2 . 2 130.12(12) ?
N1 Zr1 N2 2 . 130.12(12) ?
N1 Zr1 N2 . . 67.63(11) ?
N2 Zr1 N2 2 . 157.56(16) ?
N1 Zr1 Cl1 2 2 142.64(8) ?
N1 Zr1 Cl1 . 2 96.22(9) ?
N2 Zr1 Cl1 2 2 78.14(8) ?
N2 Zr1 Cl1 . 2 86.92(9) ?
N1 Zr1 Cl1 2 . 96.22(9) ?
N1 Zr1 Cl1 . . 142.64(8) ?
N2 Zr1 Cl1 2 . 86.92(9) ?
N2 Zr1 Cl1 . . 78.14(8) ?
Cl1 Zr1 Cl1 2 . 96.45(6) ?
N1 Zr1 Si1 2 2 33.40(8) ?
N1 Zr1 Si1 . 2 122.01(9) ?
N2 Zr1 Si1 2 2 36.12(8) ?
N2 Zr1 Si1 . 2 153.54(9) ?
Cl1 Zr1 Si1 2 2 114.26(3) ?
Cl1 Zr1 Si1 . 2 83.61(4) ?
N1 Si1 N2 . . 93.02(16) ?
N1 Si1 C9 . . 117.81(19) ?
N2 Si1 C9 . . 112.64(19) ?
N1 Si1 C10 . . 116.49(19) ?
N2 Si1 C10 . . 111.0(2) ?
C9 Si1 C10 . . 105.6(2) ?
C1 N1 Si1 . . 121.2(2) ?
C1 N1 Zr1 . . 134.3(2) ?
Si1 N1 Zr1 . . 104.01(15) ?
C12 N2 C11 . . 108.4(4) ?
C12 N2 Si1 . . 118.1(3) ?
C11 N2 Si1 . . 112.0(3) ?
C12 N2 Zr1 . . 119.4(3) ?
C11 N2 Zr1 . . 107.3(3) ?
Si1 N2 Zr1 . . 90.49(13) ?
C6 C1 C2 . . 118.9(3) ?
C6 C1 N1 . . 120.6(3) ?
C2 C1 N1 . . 120.6(3) ?
C3 C2 C1 . . 119.4(4) ?
C3 C2 C7 . . 118.1(3) ?
C1 C2 C7 . . 122.5(3) ?
C4 C3 C2 . . 121.6(4) ?
C4 C3 H3A . . 119.2 ?
C2 C3 H3A . . 119.2 ?
C3 C4 C5 . . 119.2(4) ?
C3 C4 H4A . . 120.4 ?
C5 C4 H4A . . 120.4 ?
C4 C5 C6 . . 121.4(4) ?
C4 C5 H5A . . 119.3 ?
C6 C5 H5A . . 119.3 ?
C5 C6 C1 . . 119.5(3) ?
C5 C6 C8 . . 117.7(4) ?
C1 C6 C8 . . 122.8(3) ?
C2 C7 H7A . . 109.5 ?
C2 C7 H7B . . 109.5 ?
H7A C7 H7B . . 109.5 ?
C2 C7 H7C . . 109.5 ?
H7A C7 H7C . . 109.5 ?
H7B C7 H7C . . 109.5 ?
C6 C8 H8A . . 109.5 ?
C6 C8 H8B . . 109.5 ?
H8A C8 H8B . . 109.5 ?
C6 C8 H8C . . 109.5 ?
H8A C8 H8C . . 109.5 ?
H8B C8 H8C . . 109.5 ?
Si1 C9 H9A . . 109.5 ?
Si1 C9 H9B . . 109.5 ?
H9A C9 H9B . . 109.5 ?
Si1 C9 H9C . . 109.5 ?
H9A C9 H9C . . 109.5 ?
H9B C9 H9C . . 109.5 ?
Si1 C10 H10A . . 109.5 ?
Si1 C10 H10B . . 109.5 ?
H10A C10 H10B . . 109.5 ?
Si1 C10 H10C . . 109.5 ?
H10A C10 H10C . . 109.5 ?
H10B C10 H10C . . 109.5 ?
N2 C11 H11A . . 109.5 ?
N2 C11 H11D . . 109.5 ?
H11A C11 H11D . . 109.5 ?
N2 C11 H11C . . 109.5 ?
H11A C11 H11C . . 109.5 ?
H11D C11 H11C . . 109.5 ?
N2 C12 H12B . . 109.5 ?
N2 C12 H12C . . 109.5 ?
H12B C12 H12C . . 109.5 ?
N2 C12 H12A . . 109.5 ?
H12B C12 H12A . . 109.5 ?
H12C C12 H12A . . 109.5 ?

loop_
_geom_bond_atom_site_label_1
_geom_bond_atom_site_label_2
_geom_bond_site_symmetry_2
_geom_bond_distance
_geom_bond_publ_flag
Zr1 N1 2 2.119(3) ?
Zr1 N1 . 2.119(3) y
Zr1 N2 2 2.439(3) ?
Zr1 N2 . 2.439(3) y
Zr1 Cl1 2 2.4676(11) ?
Zr1 Cl1 . 2.4676(11) y
Zr1 Si1 2 3.0385(12) ?
Si1 N1 . 1.724(3) ?
Si1 N2 . 1.791(4) ?
Si1 C9 . 1.854(4) ?
Si1 C10 . 1.859(5) ?
N1 C1 . 1.436(5) ?
N2 C12 . 1.480(6) ?
N2 C11 . 1.487(6) ?
C1 C6 . 1.408(5) ?
C1 C2 . 1.413(5) ?
C2 C3 . 1.388(6) ?
C2 C7 . 1.504(6) ?
C3 C4 . 1.376(6) ?
C3 H3A . 0.9400 ?
C4 C5 . 1.379(6) ?
C4 H4A . 0.9400 ?
C5 C6 . 1.389(6) ?
C5 H5A . 0.9400 ?
C6 C8 . 1.506(5) ?
C7 H7A . 0.9700 ?
C7 H7B . 0.9700 ?
C7 H7C . 0.9700 ?
C8 H8A . 0.9700 ?
C8 H8B . 0.9700 ?
C8 H8C . 0.9700 ?
C9 H9A . 0.9700 ?
C9 H9B . 0.9700 ?
C9 H9C . 0.9700 ?
C10 H10A . 0.9700 ?
C10 H10B . 0.9700 ?
C10 H10C . 0.9700 ?
C11 H11A . 0.9700 ?
C11 H11D . 0.9700 ?
C11 H11C . 0.9700 ?
C12 H12B . 0.9700 ?
C12 H12C . 0.9700 ?
C12 H12A . 0.9700 ?
